data_2310453
loop_
_publ_author_name
'Morosin, B.'

_publ_section_title
;
 An X-ray diffraction study on nickel(II) chloride dihydrate
;
_journal_name_full 'Acta Crystallographica (1,1948-23,1967)'
_journal_page_first 630
_journal_page_last 634
_journal_volume 23
_journal_year 1967
_chemical_formula_sum 'Cl2 H4 Ni O2'
_chemical_name_systematic 'Ni Cl2 (H2 O)2'
_space_group_IT_number 12
_symmetry_space_group_name_Hall '-I 2y'
_symmetry_space_group_name_H-M 'I 1 2/m 1'
_cell_angle_alpha 90
_cell_angle_beta 92.246
_cell_angle_gamma 90
_cell_formula_units_Z 4
_cell_length_a 6.9093
_cell_length_b 6.8858
_cell_length_c 8.8298
_cell_volume 419.764
_citation_journal_id_ASTM ACCRA9
_cod_data_source_file Morosin_ACCRA9_1967_1400.cif
_cod_data_source_block H4Cl2Ni1O2
_cod_original_cell_volume 419.7643
_cod_original_sg_symbol_Hall '-C 2y (x,y,-x+z)'
_cod_original_formula_sum 'H4 Cl2 Ni1 O2'
_cod_database_code 2310453

loop_
_symmetry_equiv_pos_as_xyz
x,y,z
-x,y,-z
-x,-y,-z
x,-y,z
x+1/2,y+1/2,z+1/2
-x+1/2,y+1/2,-z+1/2
-x+1/2,-y+1/2,-z+1/2
x+1/2,-y+1/2,z+1/2

loop_
_atom_site_label
_atom_site_type_symbol
_atom_site_fract_x
_atom_site_fract_y
_atom_site_fract_z
_atom_site_occupancy
_atom_site_U_iso_or_equiv
Cl2 Cl-1 0.4896 0 0.2554 1 0.0
O1 O-2 0.2106 0.2121 0.4815 1 0.0
Ni1 Ni+2 0.25 0.25 0.25 1 0.0
Cl1 Cl-1 0.0109 0 0.2034 1 0.0
